data_4066775
loop_
_publ_author_name
'Borguet, Yannick'
'Sauvage, Xavier'
'Zaragoza, Guillermo'
'Demonceau, Albert'
'Delaude, Lionel'

_publ_section_title
;
 Homobimetallic Ruthenium&#x2212;Arene Complexes Bearing Vinylidene
 Ligands: Synthesis, Characterization, and Catalytic Application in Olefin
 Metathesis
;
_journal_issue 24
_journal_name_full Organometallics
_journal_page_first 6675
_journal_paper_doi 10.1021/om1006177
_journal_volume 29
_journal_year 2010
_chemical_compound_source 'synthesis as described'
_chemical_formula_moiety 'C38 H51 Cl4 F6 P Ru2, C6 H12'
_chemical_formula_sum 'C44 H63 Cl4 F6 P Ru2'
_chemical_formula_weight 1080.85
_chemical_name_systematic
;
 ?
;
_space_group_IT_number 14
_symmetry_cell_setting monoclinic
_symmetry_Int_Tables_number 14
_symmetry_space_group_name_Hall '-P 2ybc'
_symmetry_space_group_name_H-M 'P 1 21/c 1'
_atom_sites_solution_hydrogens geom
_atom_sites_solution_primary direct
_atom_sites_solution_secondary difmap
_audit_conform_dict_location ftp://ftp.iucr.org/pub/cif_core.dic
_audit_conform_dict_name cif_core.dic
_audit_conform_dict_version 2.3
_audit_creation_date 2010-05-24T16:15:33-00:00
_audit_creation_method 'WinGX routine CIF_UPDATE'
_cell_angle_alpha 90
_cell_angle_beta 101.9380(10)
_cell_angle_gamma 90
_cell_formula_units_Z 4
_cell_length_a 11.7425(3)
_cell_length_b 14.9593(4)
_cell_length_c 27.2256(6)
_cell_measurement_reflns_used 8558
_cell_measurement_temperature 100(2)
_cell_measurement_theta_max 22.92
_cell_measurement_theta_min 2.24
_cell_measurement_wavelength 0.71073
_cell_volume 4679.0(2)
_computing_cell_refinement 'APPEX2 (BRUKER AXS, 2005)'
_computing_data_collection 'APPEX2 (BRUKER AXS, 2005)'
_computing_data_reduction 'APPEX2 (BRUKER AXS, 2005)'
_computing_molecular_graphics 'Ortep-3 for Windows (Farrugia, 1997)'
_computing_publication_material 'WinGX publication routines (Farrugia, 1999)'
_computing_structure_refinement 'SHELXL-97 (Sheldrick, 2008)'
_computing_structure_solution 'DIRDIF2007  (Beurskens et all, 2008)'
_diffrn_ambient_temperature 100(2)
_diffrn_measured_fraction_theta_full 0.997
_diffrn_measured_fraction_theta_max 0.997
_diffrn_measurement_device 'four-circle diffractometer'
_diffrn_measurement_device_type 'BRUKER APPEX-II CCD'
_diffrn_measurement_method 'omega and phi scans'
_diffrn_radiation_monochromator graphite
_diffrn_radiation_probe x-ray
_diffrn_radiation_source 'fine-focus sealed tube'
_diffrn_radiation_type MoK\a
_diffrn_radiation_wavelength 0.7107
_diffrn_reflns_av_R_equivalents 0.0945
_diffrn_reflns_av_unetI/netI 0.0761
_diffrn_reflns_limit_h_max 15
_diffrn_reflns_limit_h_min -15
_diffrn_reflns_limit_k_max 19
_diffrn_reflns_limit_k_min 0
_diffrn_reflns_limit_l_max 35
_diffrn_reflns_limit_l_min 0
_diffrn_reflns_number 76645
_diffrn_reflns_theta_full 27.88
_diffrn_reflns_theta_max 27.88
_diffrn_reflns_theta_min 1.53
_exptl_absorpt_coefficient_mu 0.962
_exptl_absorpt_correction_T_max 0.9541
_exptl_absorpt_correction_T_min 0.8437
_exptl_absorpt_correction_type multi-scan
_exptl_absorpt_process_details 'BRUKER SADABS'
_exptl_crystal_colour colourless
_exptl_crystal_density_diffrn 1.534
_exptl_crystal_density_method 'not measured'
_exptl_crystal_description prism
_exptl_crystal_F_000 2208
_exptl_crystal_size_max 0.25
_exptl_crystal_size_mid 0.10
_exptl_crystal_size_min 0.04
_refine_diff_density_max 1.603
_refine_diff_density_min -1.111
_refine_diff_density_rms 0.149
_refine_ls_extinction_method none
_refine_ls_goodness_of_fit_ref 1.114
_refine_ls_hydrogen_treatment constr
_refine_ls_matrix_type full
_refine_ls_number_parameters 536
_refine_ls_number_reflns 11120
_refine_ls_number_restraints 72
_refine_ls_restrained_S_all 1.114
_refine_ls_R_factor_all 0.1084
_refine_ls_R_factor_gt 0.0595
_refine_ls_shift/su_max 0.01
_refine_ls_shift/su_mean 0.002
_refine_ls_structure_factor_coef Fsqd
_refine_ls_weighting_details 'calc w=1/[\s^2^(Fo^2^)+(0.0218P)^2^+25.3657P] where P=(Fo^2^+2Fc^2^)/3'
_refine_ls_weighting_scheme calc
_refine_ls_wR_factor_gt 0.1074
_refine_ls_wR_factor_ref 0.1241
_reflns_number_gt 7477
_reflns_number_total 11120
_reflns_threshold_expression >2\s(I)
_cod_data_source_file om1006177_si_002.cif
_cod_data_source_block Complex10
_cod_database_code 4066775

loop_
_symmetry_equiv_pos_as_xyz
'x, y, z'
'-x, y+1/2, -z+1/2'
'-x, -y, -z'
'x, -y-1/2, z-1/2'

loop_
_atom_site_label
_atom_site_type_symbol
_atom_site_fract_x
_atom_site_fract_y
_atom_site_fract_z
_atom_site_U_iso_or_equiv
_atom_site_adp_type
_atom_site_occupancy
_atom_site_symmetry_multiplicity
_atom_site_calc_flag
_atom_site_refinement_flags
_atom_site_disorder_assembly
_atom_site_disorder_group
C37 C 0.6470(4) 0.2570(3) 1.0067(2) 0.0194(12) Uani 1 1 d . . .
C38 C 0.5749(5) 0.2808(4) 1.0353(2) 0.0233(12) Uani 1 1 d . . .
H38 H 0.4937 0.2773 1.0218 0.028 Uiso 1 1 calc R . .
C39 C 0.6134(5) 0.3128(4) 1.0873(2) 0.0248(13) Uani 1 1 d . . .
C40 C 0.7266(5) 0.3435(4) 1.1054(2) 0.0250(13) Uani 1 1 d . . .
H40 H 0.7799 0.3455 1.0834 0.03 Uiso 1 1 calc R . .
C41 C 0.7626(5) 0.3710(4) 1.1544(2) 0.0282(13) Uani 1 1 d . . .
C42 C 0.6873(5) 0.3676(4) 1.1876(2) 0.0295(14) Uani 1 1 d . . .
H42 H 0.7125 0.3857 1.2215 0.035 Uiso 1 1 calc R . .
C43 C 0.5739(5) 0.3370(4) 1.1701(2) 0.0292(14) Uani 1 1 d . . .
C44 C 0.5373(5) 0.3117(4) 1.1204(2) 0.0253(13) Uani 1 1 d . . .
H44 H 0.4589 0.2932 1.1087 0.03 Uiso 1 1 calc R . .
C45 C 0.7014(5) -0.1279(3) 0.9894(2) 0.0223(12) Uani 1 1 d . . .
C46 C 0.8240(5) -0.1290(4) 0.9925(2) 0.0236(12) Uani 1 1 d . . .
H46 H 0.8747 -0.1379 1.0242 0.028 Uiso 1 1 calc R . .
C47 C 0.8707(5) -0.1173(3) 0.9502(2) 0.0220(12) Uani 1 1 d . . .
H47 H 0.9528 -0.118 0.9536 0.026 Uiso 1 1 calc R . .
C48 C 0.7987(5) -0.1042(3) 0.9015(2) 0.0210(12) Uani 1 1 d . . .
C49 C 0.6779(5) -0.1032(4) 0.8990(2) 0.0239(13) Uani 1 1 d . . .
H49 H 0.6271 -0.0941 0.8674 0.029 Uiso 1 1 calc R . .
C50 C 0.6292(5) -0.1155(3) 0.9422(2) 0.0233(12) Uani 1 1 d . . .
H50 H 0.5471 -0.1152 0.939 0.028 Uiso 1 1 calc R . .
C51 C 0.6539(6) -0.1345(4) 1.0361(2) 0.0341(15) Uani 1 1 d . . .
H51A H 0.5728 -0.1141 1.0292 0.051 Uiso 1 1 calc R . .
H51B H 0.7002 -0.0971 1.0624 0.051 Uiso 1 1 calc R . .
H51C H 0.6573 -0.1968 1.0475 0.051 Uiso 1 1 calc R . .
C52 C 0.8536(6) -0.0879(4) 0.8570(2) 0.0327(15) Uani 1 1 d . . .
H52 H 0.9286 -0.0555 0.8692 0.039 Uiso 1 1 calc R . .
C53 C 0.8822(8) -0.1789(5) 0.8366(3) 0.054(2) Uani 1 1 d . . .
H53A H 0.9298 -0.2137 0.8638 0.08 Uiso 1 1 calc R . .
H53B H 0.9252 -0.1698 0.8098 0.08 Uiso 1 1 calc R . .
H53C H 0.8097 -0.2111 0.8233 0.08 Uiso 1 1 calc R . .
C54 C 0.7795(6) -0.0318(5) 0.8156(2) 0.0444(18) Uani 1 1 d . . .
H54A H 0.7071 -0.0637 0.8017 0.067 Uiso 1 1 calc R . .
H54B H 0.8227 -0.0211 0.789 0.067 Uiso 1 1 calc R . .
H54C H 0.761 0.0256 0.8295 0.067 Uiso 1 1 calc R . .
C55 C 0.8337(5) 0.3209(4) 0.8749(2) 0.0299(14) Uani 1 1 d . . .
H55 H 0.8228 0.377 0.8545 0.036 Uiso 1 1 calc R . .
C56 C 0.9605(5) 0.3218(4) 0.9037(2) 0.0331(14) Uani 1 1 d U . .
H56A H 0.975 0.3768 0.9242 0.04 Uiso 1 1 calc R . .
H56B H 0.9744 0.2699 0.9267 0.04 Uiso 1 1 calc R . .
C57 C 1.0443(6) 0.3182(6) 0.8682(3) 0.061(2) Uani 1 1 d U . .
H57A H 1.0363 0.3735 0.8478 0.074 Uiso 1 1 calc R . .
H57B H 1.1251 0.3157 0.888 0.074 Uiso 1 1 calc R . .
C58 C 1.0227(7) 0.2402(7) 0.8348(4) 0.076(3) Uani 1 1 d U . .
H58A H 1.0343 0.1847 0.855 0.091 Uiso 1 1 calc R . .
H58B H 1.0788 0.24 0.8122 0.091 Uiso 1 1 calc R . .
C59 C 0.8984(7) 0.2426(7) 0.8036(3) 0.063(2) Uani 1 1 d U . .
H59A H 0.8845 0.1891 0.7818 0.076 Uiso 1 1 calc R . .
H59B H 0.8885 0.2961 0.7817 0.076 Uiso 1 1 calc R . .
C60 C 0.8088(6) 0.2452(5) 0.8379(3) 0.0441(17) Uani 1 1 d U . .
H60A H 0.7296 0.2524 0.817 0.053 Uiso 1 1 calc R . .
H60B H 0.8112 0.1879 0.8562 0.053 Uiso 1 1 calc R . .
C61 C 0.7716(5) 0.4398(4) 0.9492(2) 0.0278(14) Uani 1 1 d . . .
H61 H 0.8459 0.4298 0.9741 0.033 Uiso 1 1 calc R . .
C62 C 0.6836(6) 0.4734(4) 0.9799(3) 0.0395(17) Uani 1 1 d . . .
H62A H 0.6115 0.4935 0.9569 0.047 Uiso 1 1 calc R . .
H62B H 0.6632 0.4241 1.0007 0.047 Uiso 1 1 calc R . .
C63 C 0.7358(8) 0.5508(4) 1.0136(3) 0.053(2) Uani 1 1 d . . .
H63A H 0.8051 0.5295 1.038 0.064 Uiso 1 1 calc R . .
H63B H 0.6781 0.5725 1.0327 0.064 Uiso 1 1 calc R . .
C64 C 0.7709(6) 0.6277(4) 0.9830(3) 0.0427(18) Uani 1 1 d . . .
H64A H 0.7001 0.6558 0.9628 0.051 Uiso 1 1 calc R . .
H64B H 0.8131 0.6735 1.006 0.051 Uiso 1 1 calc R . .
C65 C 0.8462(7) 0.5954(4) 0.9492(3) 0.051(2) Uani 1 1 d . . .
H65A H 0.9225 0.5777 0.9699 0.061 Uiso 1 1 calc R . .
H65B H 0.8599 0.6453 0.9273 0.061 Uiso 1 1 calc R . .
C66 C 0.7960(7) 0.5163(4) 0.9163(3) 0.0437(17) Uani 1 1 d . . .
H66A H 0.723 0.5345 0.8932 0.052 Uiso 1 1 calc R . .
H66B H 0.852 0.4968 0.8958 0.052 Uiso 1 1 calc R . .
C67 C 0.5879(5) 0.3335(4) 0.8765(2) 0.0231(12) Uani 1 1 d . . .
H67 H 0.5841 0.2794 0.8546 0.028 Uiso 1 1 calc R . .
C68 C 0.5675(5) 0.4130(4) 0.8404(2) 0.0317(14) Uani 1 1 d . . .
H68A H 0.5655 0.4688 0.8597 0.038 Uiso 1 1 calc R . .
H68B H 0.6327 0.4174 0.8225 0.038 Uiso 1 1 calc R . .
C69 C 0.4530(5) 0.4028(5) 0.8021(3) 0.0381(16) Uani 1 1 d . . .
H69A H 0.4395 0.4569 0.7807 0.046 Uiso 1 1 calc R . .
H69B H 0.4587 0.3509 0.7801 0.046 Uiso 1 1 calc R . .
C70 C 0.3505(6) 0.3893(5) 0.8276(3) 0.0405(17) Uani 1 1 d . . .
H70A H 0.3375 0.4445 0.8457 0.049 Uiso 1 1 calc R . .
H70B H 0.2792 0.3772 0.8018 0.049 Uiso 1 1 calc R . .
C71 C 0.3729(5) 0.3130(4) 0.8636(3) 0.0373(16) Uani 1 1 d . . .
H71A H 0.377 0.2569 0.8448 0.045 Uiso 1 1 calc R . .
H71B H 0.307 0.3077 0.881 0.045 Uiso 1 1 calc R . .
C72 C 0.4858(5) 0.3244(4) 0.9027(2) 0.0325(14) Uani 1 1 d . . .
H72A H 0.4806 0.3784 0.9231 0.039 Uiso 1 1 calc R . .
H72B H 0.4979 0.272 0.9254 0.039 Uiso 1 1 calc R . .
C75 C 0.7109(9) 0.5712(6) 0.6997(4) 0.055(3) Uani 0.790(7) 1 d PDU A 1
H75A H 0.7194 0.6007 0.6681 0.065 Uiso 0.790(7) 1 calc PR A 1
H75B H 0.6884 0.6175 0.722 0.065 Uiso 0.790(7) 1 calc PR A 1
C76 C 0.6154(8) 0.5013(7) 0.6881(4) 0.057(3) Uani 0.790(7) 1 d PDU A 1
H76A H 0.5425 0.5297 0.6702 0.068 Uiso 0.790(7) 1 calc PR A 1
H76B H 0.6011 0.476 0.7199 0.068 Uiso 0.790(7) 1 calc PR A 1
C77 C 0.6493(8) 0.4268(6) 0.6560(4) 0.057(3) Uani 0.790(7) 1 d PDU A 1
H77A H 0.5886 0.3799 0.6516 0.068 Uiso 0.790(7) 1 calc PR A 1
H77B H 0.6516 0.4511 0.6224 0.068 Uiso 0.790(7) 1 calc PR A 1
C78 C 0.7571(10) 0.3877(7) 0.6763(5) 0.082(4) Uani 0.790(7) 1 d PDU A 1
H78A H 0.7763 0.344 0.6519 0.098 Uiso 0.790(7) 1 calc PR A 1
H78B H 0.751 0.3546 0.7071 0.098 Uiso 0.790(7) 1 calc PR A 1
C79 C 0.8559(9) 0.4555(8) 0.6891(5) 0.081(4) Uani 0.790(7) 1 d PDU A 1
H79A H 0.8722 0.4816 0.6578 0.097 Uiso 0.790(7) 1 calc PR A 1
H79B H 0.9275 0.4254 0.7072 0.097 Uiso 0.790(7) 1 calc PR A 1
C80 C 0.8198(9) 0.5331(7) 0.7235(5) 0.073(3) Uani 0.790(7) 1 d PDU A 1
H80A H 0.8137 0.5082 0.7565 0.088 Uiso 0.790(7) 1 calc PR A 1
H80B H 0.8805 0.5801 0.7291 0.088 Uiso 0.790(7) 1 calc PR A 1
C75B C 0.751(2) 0.5668(15) 0.6736(12) 0.055(3) Uani 0.210(7) 1 d PD A 2
H75C H 0.7528 0.6114 0.6469 0.065 Uiso 0.210(7) 1 calc PR A 2
H75D H 0.7437 0.5996 0.7044 0.065 Uiso 0.210(7) 1 calc PR A 2
C76B C 0.645(2) 0.507(2) 0.6576(10) 0.057(3) Uani 0.210(7) 1 d PD A 2
H76C H 0.648 0.4784 0.6251 0.068 Uiso 0.210(7) 1 calc PR A 2
H76D H 0.5733 0.5435 0.653 0.068 Uiso 0.210(7) 1 calc PR A 2
C77B C 0.642(2) 0.4351(19) 0.6968(12) 0.057(3) Uani 0.210(7) 1 d PD A 2
H77C H 0.6268 0.4639 0.7276 0.068 Uiso 0.210(7) 1 calc PR A 2
H77D H 0.5758 0.3943 0.6841 0.068 Uiso 0.210(7) 1 calc PR A 2
C78B C 0.744(3) 0.3849(15) 0.7092(14) 0.082(4) Uani 0.210(7) 1 d PD A 2
H78C H 0.7521 0.3481 0.6798 0.098 Uiso 0.210(7) 1 calc PR A 2
H78D H 0.7381 0.3437 0.7369 0.098 Uiso 0.210(7) 1 calc PR A 2
C79B C 0.853(2) 0.442(2) 0.7249(13) 0.081(4) Uani 0.210(7) 1 d PD A 2
H79C H 0.9233 0.404 0.7289 0.097 Uiso 0.210(7) 1 calc PR A 2
H79D H 0.8527 0.4711 0.7575 0.097 Uiso 0.210(7) 1 calc PR A 2
C80B C 0.856(2) 0.517(2) 0.6830(13) 0.073(3) Uani 0.210(7) 1 d PD A 2
H80C H 0.9231 0.5576 0.6946 0.088 Uiso 0.210(7) 1 calc PR A 2
H80D H 0.8672 0.488 0.6515 0.088 Uiso 0.210(7) 1 calc PR A 2
Cl5 Cl 0.91349(11) 0.27628(9) 1.02641(5) 0.0255(3) Uani 1 1 d . . .
Cl6 Cl 0.62100(11) 0.11222(8) 0.91980(5) 0.0210(3) Uani 1 1 d . . .
Cl7 Cl 0.76649(13) 0.07669(9) 1.03180(5) 0.0258(3) Uani 1 1 d . . .
Cl8 Cl 0.89349(11) 0.10371(9) 0.94089(5) 0.0236(3) Uani 1 1 d . . .
C1R C 0.8850(6) 0.4017(4) 1.1722(2) 0.0340(15) Uani 1 1 d . . .
F1 F 0.9557(3) 0.3359(3) 1.19173(17) 0.0533(11) Uani 1 1 d . . .
F2 F 0.9292(4) 0.4390(3) 1.13622(16) 0.0655(14) Uani 1 1 d . . .
F3 F 0.8944(3) 0.4637(3) 1.20844(15) 0.0499(11) Uani 1 1 d . . .
C2R C 0.4915(6) 0.3295(4) 1.2048(3) 0.0376(16) Uani 1 1 d . . .
F4 F 0.4434(5) 0.2473(3) 1.20327(19) 0.0777(16) Uani 1 1 d . . .
F5 F 0.4000(4) 0.3815(4) 1.19224(17) 0.0696(15) Uani 1 1 d . . .
F6 F 0.5382(4) 0.3453(3) 1.25216(15) 0.0599(13) Uani 1 1 d . . .
P2 P 0.73257(11) 0.32923(9) 0.91869(5) 0.0183(3) Uani 1 1 d . . .
Ru3 Ru 0.75077(4) 0.21034(3) 0.974890(17) 0.01726(10) Uani 1 1 d . . .
Ru4 Ru 0.75492(4) -0.00777(3) 0.955129(17) 0.01707(10) Uani 1 1 d . . .

loop_
_atom_site_aniso_label
_atom_site_aniso_U_11
_atom_site_aniso_U_22
_atom_site_aniso_U_33
_atom_site_aniso_U_23
_atom_site_aniso_U_13
_atom_site_aniso_U_12
C37 0.018(3) 0.011(2) 0.026(3) 0.003(2) -0.004(2) -0.003(2)
C38 0.021(3) 0.021(3) 0.029(3) 0.004(2) 0.006(2) 0.002(2)
C39 0.031(3) 0.013(3) 0.031(3) -0.001(2) 0.008(3) 0.003(2)
C40 0.026(3) 0.018(3) 0.031(3) -0.002(2) 0.006(3) 0.000(2)
C41 0.033(3) 0.017(3) 0.036(4) 0.001(3) 0.008(3) 0.001(2)
C42 0.038(4) 0.023(3) 0.025(3) 0.000(3) 0.002(3) 0.009(3)
C43 0.038(4) 0.021(3) 0.031(3) 0.006(3) 0.011(3) 0.006(3)
C44 0.022(3) 0.019(3) 0.035(3) 0.002(2) 0.007(3) 0.002(2)
C45 0.028(3) 0.009(2) 0.031(3) 0.003(2) 0.010(2) -0.004(2)
C46 0.025(3) 0.012(3) 0.030(3) 0.007(2) -0.003(2) 0.002(2)
C47 0.019(3) 0.009(3) 0.038(3) 0.002(2) 0.005(2) 0.001(2)
C48 0.023(3) 0.010(2) 0.030(3) -0.002(2) 0.007(2) 0.001(2)
C49 0.029(3) 0.013(3) 0.026(3) -0.002(2) -0.002(2) 0.005(2)
C50 0.019(3) 0.013(3) 0.036(3) -0.004(2) 0.002(2) -0.002(2)
C51 0.035(4) 0.022(3) 0.046(4) -0.002(3) 0.009(3) -0.012(3)
C52 0.044(4) 0.023(3) 0.033(4) -0.002(3) 0.013(3) 0.003(3)
C53 0.086(6) 0.029(4) 0.056(5) -0.005(3) 0.040(4) 0.012(4)
C54 0.057(5) 0.044(4) 0.031(4) 0.004(3) 0.008(3) -0.001(4)
C55 0.028(3) 0.032(3) 0.030(3) 0.002(3) 0.007(3) 0.000(3)
C56 0.019(3) 0.038(4) 0.044(4) -0.004(3) 0.011(3) -0.005(3)
C57 0.028(4) 0.079(6) 0.081(6) -0.012(5) 0.021(4) -0.006(4)
C58 0.037(4) 0.107(7) 0.088(6) -0.029(6) 0.022(4) 0.001(5)
C59 0.052(5) 0.089(6) 0.052(5) -0.021(4) 0.019(4) -0.004(4)
C60 0.036(4) 0.048(4) 0.050(4) -0.004(3) 0.011(3) 0.003(3)
C61 0.019(3) 0.022(3) 0.039(4) 0.005(3) -0.002(3) 0.002(2)
C62 0.049(4) 0.015(3) 0.057(5) -0.002(3) 0.017(4) -0.009(3)
C63 0.090(6) 0.019(3) 0.049(5) -0.007(3) 0.011(4) -0.008(4)
C64 0.048(4) 0.013(3) 0.059(5) -0.004(3) -0.010(4) -0.005(3)
C65 0.059(5) 0.018(3) 0.071(6) 0.002(3) 0.003(4) -0.012(3)
C66 0.055(4) 0.024(3) 0.054(5) 0.003(3) 0.015(4) -0.006(3)
C67 0.019(3) 0.022(3) 0.026(3) 0.005(2) -0.001(2) 0.000(2)
C68 0.034(3) 0.027(3) 0.032(4) 0.008(3) 0.003(3) 0.000(3)
C69 0.039(4) 0.033(4) 0.038(4) 0.005(3) -0.001(3) 0.003(3)
C70 0.030(3) 0.038(4) 0.047(4) 0.006(3) -0.009(3) 0.005(3)
C71 0.023(3) 0.032(4) 0.056(4) 0.005(3) 0.007(3) -0.001(3)
C72 0.023(3) 0.037(4) 0.036(4) 0.009(3) 0.003(3) -0.002(3)
C75 0.070(6) 0.036(5) 0.058(6) -0.007(5) 0.012(5) 0.004(5)
C76 0.038(5) 0.076(7) 0.055(6) -0.006(6) 0.006(4) 0.011(5)
C77 0.047(5) 0.039(5) 0.077(7) -0.021(5) -0.006(5) -0.015(4)
C78 0.067(7) 0.056(6) 0.114(10) -0.028(7) -0.005(7) 0.002(5)
C79 0.030(5) 0.077(7) 0.132(10) -0.018(8) 0.009(6) 0.010(5)
C80 0.048(6) 0.056(6) 0.104(8) -0.021(6) -0.011(6) -0.015(5)
C75B 0.070(6) 0.036(5) 0.058(6) -0.007(5) 0.012(5) 0.004(5)
C76B 0.038(5) 0.076(7) 0.055(6) -0.006(6) 0.006(4) 0.011(5)
C77B 0.047(5) 0.039(5) 0.077(7) -0.021(5) -0.006(5) -0.015(4)
C78B 0.067(7) 0.056(6) 0.114(10) -0.028(7) -0.005(7) 0.002(5)
C79B 0.030(5) 0.077(7) 0.132(10) -0.018(8) 0.009(6) 0.010(5)
C80B 0.048(6) 0.056(6) 0.104(8) -0.021(6) -0.011(6) -0.015(5)
Cl5 0.0210(7) 0.0177(7) 0.0335(8) -0.0043(6) -0.0041(6) 0.0020(5)
Cl6 0.0174(6) 0.0127(6) 0.0303(8) -0.0007(5) -0.0013(5) 0.0009(5)
Cl7 0.0371(8) 0.0146(6) 0.0244(7) 0.0022(6) 0.0031(6) 0.0035(6)
Cl8 0.0173(6) 0.0163(6) 0.0369(8) -0.0017(6) 0.0047(6) -0.0001(5)
C1R 0.040(4) 0.032(4) 0.031(4) -0.010(3) 0.010(3) 0.001(3)
F1 0.030(2) 0.044(3) 0.083(3) -0.014(2) 0.003(2) 0.0073(19)
F2 0.062(3) 0.090(4) 0.045(3) -0.009(2) 0.011(2) -0.049(3)
F3 0.039(2) 0.046(3) 0.059(3) -0.031(2) -0.0008(19) -0.0010(19)
C2R 0.049(4) 0.029(4) 0.037(4) 0.006(3) 0.014(3) 0.006(3)
F4 0.121(5) 0.047(3) 0.085(4) -0.002(3) 0.067(3) -0.023(3)
F5 0.055(3) 0.097(4) 0.068(3) 0.041(3) 0.039(2) 0.034(3)
F6 0.045(3) 0.106(4) 0.031(2) -0.007(2) 0.0142(19) 0.001(3)
P2 0.0139(7) 0.0129(7) 0.0270(8) 0.0018(6) 0.0016(6) 0.0003(5)
Ru3 0.0157(2) 0.0114(2) 0.0233(2) -0.00011(18) 0.00080(16) 0.00191(17)
Ru4 0.0151(2) 0.0108(2) 0.0240(2) 0.00043(18) 0.00093(16) 0.00164(17)

loop_
_atom_type_symbol
_atom_type_description
_atom_type_scat_dispersion_real
_atom_type_scat_dispersion_imag
_atom_type_scat_source
C C 0.0033 0.0016 'International Tables Vol C Tables 4.2.6.8 and 6.1.1.4'
H H 0 0 'International Tables Vol C Tables 4.2.6.8 and 6.1.1.4'
Cl Cl 0.1484 0.1585 'International Tables Vol C Tables 4.2.6.8 and 6.1.1.4'
F F 0.0171 0.0103 'International Tables Vol C Tables 4.2.6.8 and 6.1.1.4'
P P 0.1023 0.0942 'International Tables Vol C Tables 4.2.6.8 and 6.1.1.4'
Ru Ru -1.2594 0.8363 'International Tables Vol C Tables 4.2.6.8 and 6.1.1.4'

loop_
_geom_angle_atom_site_label_1
_geom_angle_atom_site_label_2
_geom_angle_atom_site_label_3
_geom_angle
C38 C37 Ru3 170.8(5)
C37 C38 C39 123.3(5)
C37 C38 H38 118.3
C39 C38 H38 118.3
C40 C39 C44 117.8(5)
C40 C39 C38 121.8(5)
C44 C39 C38 120.4(5)
C41 C40 C39 121.2(6)
C41 C40 H40 119.4
C39 C40 H40 119.4
C40 C41 C42 120.7(6)
C40 C41 C1R 119.1(5)
C42 C41 C1R 120.2(6)
C41 C42 C43 118.8(6)
C41 C42 H42 120.6
C43 C42 H42 120.6
C44 C43 C42 120.3(6)
C44 C43 C2R 119.2(6)
C42 C43 C2R 120.5(6)
C43 C44 C39 121.2(6)
C43 C44 H44 119.4
C39 C44 H44 119.4
C50 C45 C46 118.1(5)
C50 C45 C51 121.9(5)
C46 C45 C51 119.9(5)
C50 C45 Ru4 70.8(3)
C46 C45 Ru4 70.0(3)
C51 C45 Ru4 127.7(4)
C47 C46 C45 121.1(5)
C47 C46 Ru4 71.1(3)
C45 C46 Ru4 71.6(3)
C47 C46 H46 119.4
C45 C46 H46 119.4
Ru4 C46 H46 130.6
C46 C47 C48 121.9(5)
C46 C47 Ru4 71.4(3)
C48 C47 Ru4 72.1(3)
C46 C47 H47 119.1
C48 C47 H47 119.1
Ru4 C47 H47 130.1
C49 C48 C47 116.3(5)
C49 C48 C52 123.8(5)
C47 C48 C52 119.9(5)
C49 C48 Ru4 69.6(3)
C47 C48 Ru4 69.3(3)
C52 C48 Ru4 129.0(4)
C48 C49 C50 122.2(5)
C48 C49 Ru4 72.6(3)
C50 C49 Ru4 71.3(3)
C48 C49 H49 118.9
C50 C49 H49 118.9
Ru4 C49 H49 129.9
C45 C50 C49 120.4(5)
C45 C50 Ru4 71.7(3)
C49 C50 Ru4 70.2(3)
C45 C50 H50 119.8
C49 C50 H50 119.8
Ru4 C50 H50 131.1
C45 C51 H51A 109.5
C45 C51 H51B 109.5
H51A C51 H51B 109.5
C45 C51 H51C 109.5
H51A C51 H51C 109.5
H51B C51 H51C 109.5
C48 C52 C54 114.2(5)
C48 C52 C53 108.1(5)
C54 C52 C53 110.8(6)
C48 C52 H52 107.8
C54 C52 H52 107.8
C53 C52 H52 107.8
C52 C53 H53A 109.5
C52 C53 H53B 109.5
H53A C53 H53B 109.5
C52 C53 H53C 109.5
H53A C53 H53C 109.5
H53B C53 H53C 109.5
C52 C54 H54A 109.5
C52 C54 H54B 109.5
H54A C54 H54B 109.5
C52 C54 H54C 109.5
H54A C54 H54C 109.5
H54B C54 H54C 109.5
C60 C55 C56 112.6(5)
C60 C55 P2 114.9(4)
C56 C55 P2 110.8(4)
C60 C55 H55 106
C56 C55 H55 106
P2 C55 H55 106
C57 C56 C55 111.4(6)
C57 C56 H56A 109.4
C55 C56 H56A 109.4
C57 C56 H56B 109.4
C55 C56 H56B 109.4
H56A C56 H56B 108
C58 C57 C56 111.8(7)
C58 C57 H57A 109.3
C56 C57 H57A 109.3
C58 C57 H57B 109.3
C56 C57 H57B 109.3
H57A C57 H57B 107.9
C57 C58 C59 110.4(8)
C57 C58 H58A 109.6
C59 C58 H58A 109.6
C57 C58 H58B 109.6
C59 C58 H58B 109.6
H58A C58 H58B 108.1
C58 C59 C60 110.8(7)
C58 C59 H59A 109.5
C60 C59 H59A 109.5
C58 C59 H59B 109.5
C60 C59 H59B 109.5
H59A C59 H59B 108.1
C55 C60 C59 111.2(6)
C55 C60 H60A 109.4
C59 C60 H60A 109.4
C55 C60 H60B 109.4
C59 C60 H60B 109.4
H60A C60 H60B 108
C66 C61 C62 107.7(5)
C66 C61 P2 117.8(5)
C62 C61 P2 113.6(4)
C66 C61 H61 105.6
C62 C61 H61 105.6
P2 C61 H61 105.6
C63 C62 C61 110.1(6)
C63 C62 H62A 109.6
C61 C62 H62A 109.6
C63 C62 H62B 109.6
C61 C62 H62B 109.6
H62A C62 H62B 108.2
C62 C63 C64 111.3(6)
C62 C63 H63A 109.4
C64 C63 H63A 109.4
C62 C63 H63B 109.4
C64 C63 H63B 109.4
H63A C63 H63B 108
C65 C64 C63 110.8(6)
C65 C64 H64A 109.5
C63 C64 H64A 109.5
C65 C64 H64B 109.5
C63 C64 H64B 109.5
H64A C64 H64B 108.1
C64 C65 C66 114.2(6)
C64 C65 H65A 108.7
C66 C65 H65A 108.7
C64 C65 H65B 108.7
C66 C65 H65B 108.7
H65A C65 H65B 107.6
C61 C66 C65 109.6(6)
C61 C66 H66A 109.8
C65 C66 H66A 109.8
C61 C66 H66B 109.8
C65 C66 H66B 109.8
H66A C66 H66B 108.2
C72 C67 C68 109.6(5)
C72 C67 P2 114.7(4)
C68 C67 P2 115.4(4)
C72 C67 H67 105.4
C68 C67 H67 105.4
P2 C67 H67 105.4
C69 C68 C67 111.0(5)
C69 C68 H68A 109.4
C67 C68 H68A 109.4
C69 C68 H68B 109.4
C67 C68 H68B 109.4
H68A C68 H68B 108
C70 C69 C68 111.7(6)
C70 C69 H69A 109.3
C68 C69 H69A 109.3
C70 C69 H69B 109.3
C68 C69 H69B 109.3
H69A C69 H69B 107.9
C71 C70 C69 110.6(5)
C71 C70 H70A 109.5
C69 C70 H70A 109.5
C71 C70 H70B 109.5
C69 C70 H70B 109.5
H70A C70 H70B 108.1
C70 C71 C72 112.4(5)
C70 C71 H71A 109.1
C72 C71 H71A 109.1
C70 C71 H71B 109.1
C72 C71 H71B 109.1
H71A C71 H71B 107.8
C67 C72 C71 109.8(5)
C67 C72 H72A 109.7
C71 C72 H72A 109.7
C67 C72 H72B 109.7
C71 C72 H72B 109.7
H72A C72 H72B 108.2
C80 C75 C76 111.9(8)
C80 C75 H75A 109.2
C76 C75 H75A 109.2
C80 C75 H75B 109.2
C76 C75 H75B 109.2
H75A C75 H75B 107.9
C75 C76 C77 110.8(8)
C75 C76 H76A 109.5
C77 C76 H76A 109.5
C75 C76 H76B 109.5
C77 C76 H76B 109.5
H76A C76 H76B 108.1
C78 C77 C76 113.8(9)
C78 C77 H77A 108.8
C76 C77 H77A 108.8
C78 C77 H77B 108.8
C76 C77 H77B 108.8
H77A C77 H77B 107.7
C77 C78 C79 113.3(9)
C77 C78 H78A 108.9
C79 C78 H78A 108.9
C77 C78 H78B 108.9
C79 C78 H78B 108.9
H78A C78 H78B 107.7
C78 C79 C80 109.5(9)
C78 C79 H79A 109.8
C80 C79 H79A 109.8
C78 C79 H79B 109.8
C80 C79 H79B 109.8
H79A C79 H79B 108.2
C75 C80 C79 110.2(9)
C75 C80 H80A 109.6
C79 C80 H80A 109.6
C75 C80 H80B 109.6
C79 C80 H80B 109.6
H80A C80 H80B 108.1
C80B C75B C76B 111.8(9)
C80B C75B H75C 109.3
C76B C75B H75C 109.3
C80B C75B H75D 109.3
C76B C75B H75D 109.2
H75C C75B H75D 107.9
C75B C76B C77B 110.7(8)
C75B C76B H76C 109.5
C77B C76B H76C 109.5
C75B C76B H76D 109.5
C77B C76B H76D 109.5
H76C C76B H76D 108.1
C78B C77B C76B 113.7(9)
C78B C77B H77C 108.8
C76B C77B H77C 108.8
C78B C77B H77D 108.8
C76B C77B H77D 108.8
H77C C77B H77D 107.7
C77B C78B C79B 113.3(10)
C77B C78B H78C 108.9
C79B C78B H78C 108.9
C77B C78B H78D 108.9
C79B C78B H78D 108.9
H78C C78B H78D 107.7
C78B C79B C80B 109.6(9)
C78B C79B H79C 109.8
C80B C79B H79C 109.8
C78B C79B H79D 109.8
C80B C79B H79D 109.8
H79C C79B H79D 108.2
C75B C80B C79B 110.1(9)
C75B C80B H80C 109.6
C79B C80B H80C 109.6
C75B C80B H80D 109.6
C79B C80B H80D 109.7
H80C C80B H80D 108.2
Ru3 Cl6 Ru4 85.97(4)
Ru4 Cl7 Ru3 84.24(4)
Ru4 Cl8 Ru3 82.08(4)
F2 C1R F1 107.6(6)
F2 C1R F3 105.5(6)
F1 C1R F3 105.5(5)
F2 C1R C41 113.0(5)
F1 C1R C41 112.5(5)
F3 C1R C41 112.2(5)
F5 C2R F6 107.5(6)
F5 C2R F4 102.5(6)
F6 C2R F4 106.3(6)
F5 C2R C43 113.3(5)
F6 C2R C43 114.5(6)
F4 C2R C43 111.8(5)
C67 P2 C55 103.4(3)
C67 P2 C61 110.9(3)
C55 P2 C61 102.4(3)
C67 P2 Ru3 112.55(18)
C55 P2 Ru3 112.8(2)
C61 P2 Ru3 113.87(19)
C37 Ru3 P2 92.37(17)
C37 Ru3 Cl5 95.69(17)
P2 Ru3 Cl5 91.41(5)
C37 Ru3 Cl6 97.70(17)
P2 Ru3 Cl6 95.52(5)
Cl5 Ru3 Cl6 164.64(5)
C37 Ru3 Cl7 88.98(17)
P2 Ru3 Cl7 177.03(5)
Cl5 Ru3 Cl7 91.09(5)
Cl6 Ru3 Cl7 81.67(5)
C37 Ru3 Cl8 164.86(17)
P2 Ru3 Cl8 102.22(5)
Cl5 Ru3 Cl8 88.04(5)
Cl6 Ru3 Cl8 77.11(4)
Cl7 Ru3 Cl8 76.26(5)
C49 Ru4 C47 68.2(2)
C49 Ru4 C46 80.7(2)
C47 Ru4 C46 37.6(2)
C49 Ru4 C50 38.5(2)
C47 Ru4 C50 80.9(2)
C46 Ru4 C50 68.1(2)
C49 Ru4 C45 68.9(2)
C47 Ru4 C45 68.9(2)
C46 Ru4 C45 38.4(2)
C50 Ru4 C45 37.5(2)
C49 Ru4 C48 37.8(2)
C47 Ru4 C48 38.5(2)
C46 Ru4 C48 69.1(2)
C50 Ru4 C48 69.4(2)
C45 Ru4 C48 82.5(2)
C49 Ru4 Cl8 122.89(17)
C47 Ru4 Cl8 93.46(15)
C46 Ru4 Cl8 117.16(15)
C50 Ru4 Cl8 161.27(16)
C45 Ru4 Cl8 154.46(16)
C48 Ru4 Cl8 95.11(15)
C49 Ru4 Cl7 154.19(16)
C47 Ru4 Cl7 121.88(16)
C46 Ru4 Cl7 94.78(16)
C50 Ru4 Cl7 116.31(16)
C45 Ru4 Cl7 91.79(15)
C48 Ru4 Cl7 160.22(15)
Cl8 Ru4 Cl7 81.87(5)
C49 Ru4 Cl6 93.80(15)
C47 Ru4 Cl6 153.75(16)
C46 Ru4 Cl6 162.04(16)
C50 Ru4 Cl6 96.94(15)
C45 Ru4 Cl6 123.70(15)
C48 Ru4 Cl6 116.20(15)
Cl8 Ru4 Cl6 80.22(4)
Cl7 Ru4 Cl6 82.70(5)

loop_
_geom_bond_atom_site_label_1
_geom_bond_atom_site_label_2
_geom_bond_distance
C37 C38 1.313(8)
C37 Ru3 1.777(6)
C38 C39 1.473(8)
C38 H38 0.95
C39 C40 1.396(8)
C39 C44 1.397(8)
C40 C41 1.378(8)
C40 H40 0.95
C41 C42 1.388(8)
C41 C1R 1.492(9)
C42 C43 1.395(9)
C42 H42 0.95
C43 C44 1.384(8)
C43 C2R 1.489(9)
C44 H44 0.95
C45 C50 1.396(8)
C45 C46 1.424(8)
C45 C51 1.495(8)
C45 Ru4 2.176(5)
C46 C47 1.386(8)
C46 Ru4 2.154(5)
C46 H46 0.95
C47 C48 1.431(8)
C47 Ru4 2.150(5)
C47 H47 0.95
C48 C49 1.406(8)
C48 C52 1.505(8)
C48 Ru4 2.188(5)
C49 C50 1.422(8)
C49 Ru4 2.149(6)
C49 H49 0.95
C50 Ru4 2.164(5)
C50 H50 0.95
C51 H51A 0.98
C51 H51B 0.98
C51 H51C 0.98
C52 C54 1.526(9)
C52 C53 1.532(8)
C52 H52 1
C53 H53A 0.98
C53 H53B 0.98
C53 H53C 0.98
C54 H54A 0.98
C54 H54B 0.98
C54 H54C 0.98
C55 C60 1.503(9)
C55 C56 1.533(8)
C55 P2 1.854(6)
C55 H55 1
C56 C57 1.514(9)
C56 H56A 0.99
C56 H56B 0.99
C57 C58 1.471(12)
C57 H57A 0.99
C57 H57B 0.99
C58 C59 1.530(11)
C58 H58A 0.99
C58 H58B 0.99
C59 C60 1.545(10)
C59 H59A 0.99
C59 H59B 0.99
C60 H60A 0.99
C60 H60B 0.99
C61 C66 1.515(8)
C61 C62 1.542(9)
C61 P2 1.865(6)
C61 H61 1
C62 C63 1.525(9)
C62 H62A 0.99
C62 H62B 0.99
C63 C64 1.526(9)
C63 H63A 0.99
C63 H63B 0.99
C64 C65 1.483(10)
C64 H64A 0.99
C64 H64B 0.99
C65 C66 1.527(9)
C65 H65A 0.99
C65 H65B 0.99
C66 H66A 0.99
C66 H66B 0.99
C67 C72 1.522(8)
C67 C68 1.530(8)
C67 P2 1.845(5)
C67 H67 1
C68 C69 1.529(8)
C68 H68A 0.99
C68 H68B 0.99
C69 C70 1.522(9)
C69 H69A 0.99
C69 H69B 0.99
C70 C71 1.493(9)
C70 H70A 0.99
C70 H70B 0.99
C71 C72 1.528(8)
C71 H71A 0.99
C71 H71B 0.99
C72 H72A 0.99
C72 H72B 0.99
C75 C80 1.427(13)
C75 C76 1.518(13)
C75 H75A 0.99
C75 H75B 0.99
C76 C77 1.520(12)
C76 H76A 0.99
C76 H76B 0.99
C77 C78 1.400(13)
C77 H77A 0.99
C77 H77B 0.99
C78 C79 1.526(14)
C78 H78A 0.99
C78 H78B 0.99
C79 C80 1.604(14)
C79 H79A 0.99
C79 H79B 0.99
C80 H80A 0.99
C80 H80B 0.99
C75B C80B 1.427(13)
C75B C76B 1.519(13)
C75B H75C 0.99
C75B H75D 0.99
C76B C77B 1.521(12)
C76B H76C 0.99
C76B H76D 0.99
C77B C78B 1.400(13)
C77B H77C 0.99
C77B H77D 0.99
C78B C79B 1.526(14)
C78B H78C 0.99
C78B H78D 0.99
C79B C80B 1.604(14)
C79B H79C 0.99
C79B H79D 0.99
C80B H80C 0.99
C80B H80D 0.99
Cl5 Ru3 2.3416(13)
Cl6 Ru3 2.4043(13)
Cl6 Ru4 2.4484(13)
Cl7 Ru4 2.4197(14)
Cl7 Ru3 2.5127(14)
Cl8 Ru4 2.4166(14)
Cl8 Ru3 2.6176(14)
C1R F2 1.322(8)
C1R F1 1.326(7)
C1R F3 1.342(7)
C2R F5 1.314(8)
C2R F6 1.315(8)
C2R F4 1.350(8)
P2 Ru3 2.3270(14)

loop_
_geom_torsion_atom_site_label_1
_geom_torsion_atom_site_label_2
_geom_torsion_atom_site_label_3
_geom_torsion_atom_site_label_4
_geom_torsion
C37 C38 C39 C40 18.1(9)
C37 C38 C39 C44 -160.7(6)
C44 C39 C40 C41 0.6(8)
C38 C39 C40 C41 -178.2(5)
C39 C40 C41 C42 1.0(9)
C39 C40 C41 C1R 178.9(5)
C40 C41 C42 C43 -0.9(9)
C1R C41 C42 C43 -178.8(6)
C41 C42 C43 C44 -0.8(9)
C41 C42 C43 C2R 178.1(5)
C42 C43 C44 C39 2.5(9)
C2R C43 C44 C39 -176.4(5)
C40 C39 C44 C43 -2.4(8)
C38 C39 C44 C43 176.5(5)
C50 C45 C46 C47 0.6(8)
C51 C45 C46 C47 -175.9(5)
Ru4 C45 C46 C47 -53.1(5)
C50 C45 C46 Ru4 53.7(4)
C51 C45 C46 Ru4 -122.8(5)
C45 C46 C47 C48 -0.4(8)
Ru4 C46 C47 C48 -53.8(5)
C45 C46 C47 Ru4 53.4(5)
C46 C47 C48 C49 0.4(8)
Ru4 C47 C48 C49 -53.0(4)
C46 C47 C48 C52 177.4(5)
Ru4 C47 C48 C52 124.0(5)
C46 C47 C48 Ru4 53.4(5)
C47 C48 C49 C50 -0.6(8)
C52 C48 C49 C50 -177.5(5)
Ru4 C48 C49 C50 -53.5(5)
C47 C48 C49 Ru4 52.9(4)
C52 C48 C49 Ru4 -124.0(5)
C46 C45 C50 C49 -0.8(8)
C51 C45 C50 C49 175.6(5)
Ru4 C45 C50 C49 52.5(4)
C46 C45 C50 Ru4 -53.3(4)
C51 C45 C50 Ru4 123.1(5)
C48 C49 C50 C45 0.9(8)
Ru4 C49 C50 C45 -53.2(4)
C48 C49 C50 Ru4 54.1(5)
C49 C48 C52 C54 25.5(8)
C47 C48 C52 C54 -151.2(5)
Ru4 C48 C52 C54 -64.6(7)
C49 C48 C52 C53 -98.3(7)
C47 C48 C52 C53 85.0(7)
Ru4 C48 C52 C53 171.6(5)
C60 C55 C56 C57 51.8(8)
P2 C55 C56 C57 -178.0(5)
C55 C56 C57 C58 -55.9(9)
C56 C57 C58 C59 59.1(11)
C57 C58 C59 C60 -57.9(11)
C56 C55 C60 C59 -51.1(8)
P2 C55 C60 C59 -179.1(5)
C58 C59 C60 C55 53.9(10)
C66 C61 C62 C63 -61.8(7)
P2 C61 C62 C63 166.0(5)
C61 C62 C63 C64 58.1(8)
C62 C63 C64 C65 -52.2(9)
C63 C64 C65 C66 52.1(8)
C62 C61 C66 C65 59.8(7)
P2 C61 C66 C65 -170.3(5)
C64 C65 C66 C61 -57.1(8)
C72 C67 C68 C69 -57.2(7)
P2 C67 C68 C69 171.5(4)
C67 C68 C69 C70 55.2(7)
C68 C69 C70 C71 -53.9(8)
C69 C70 C71 C72 55.7(8)
C68 C67 C72 C71 57.9(7)
P2 C67 C72 C71 -170.5(4)
C70 C71 C72 C67 -58.4(7)
C80 C75 C76 C77 -56.3(11)
C75 C76 C77 C78 53.7(12)
C76 C77 C78 C79 -53.4(14)
C77 C78 C79 C80 52.1(14)
C76 C75 C80 C79 56.8(12)
C78 C79 C80 C75 -53.9(13)
C80B C75B C76B C77B 56.6(13)
C75B C76B C77B C78B -53.9(14)
C76B C77B C78B C79B 53.4(16)
C77B C78B C79B C80B -52.1(16)
C76B C75B C80B C79B -57.1(13)
C78B C79B C80B C75B 54.0(14)
C40 C41 C1R F2 30.4(8)
C42 C41 C1R F2 -151.6(6)
C40 C41 C1R F1 -91.6(7)
C42 C41 C1R F1 86.4(7)
C40 C41 C1R F3 149.6(6)
C42 C41 C1R F3 -32.4(8)
C44 C43 C2R F5 -63.6(8)
C42 C43 C2R F5 117.5(7)
C44 C43 C2R F6 172.6(5)
C42 C43 C2R F6 -6.3(9)
C44 C43 C2R F4 51.7(8)
C42 C43 C2R F4 -127.2(7)
C72 C67 P2 C55 170.0(4)
C68 C67 P2 C55 -61.2(5)
C72 C67 P2 C61 -80.9(5)
C68 C67 P2 C61 48.0(5)
C72 C67 P2 Ru3 48.0(5)
C68 C67 P2 Ru3 176.8(4)
C60 C55 P2 C67 -54.3(5)
C56 C55 P2 C67 176.9(4)
C60 C55 P2 C61 -169.6(5)
C56 C55 P2 C61 61.5(5)
C60 C55 P2 Ru3 67.6(5)
C56 C55 P2 Ru3 -61.3(5)
C66 C61 P2 C67 -68.9(5)
C62 C61 P2 C67 58.3(5)
C66 C61 P2 C55 40.9(5)
C62 C61 P2 C55 168.0(5)
C66 C61 P2 Ru3 163.0(4)
C62 C61 P2 Ru3 -69.9(5)
C55 P2 Ru3 C37 176.5(3)
C61 P2 Ru3 C37 60.4(3)
C67 P2 Ru3 Cl5 -162.7(2)
C55 P2 Ru3 Cl5 80.8(2)
C61 P2 Ru3 Cl5 -35.4(2)
C67 P2 Ru3 Cl6 31.0(2)
C55 P2 Ru3 Cl6 -85.5(2)
C61 P2 Ru3 Cl6 158.3(2)
C67 P2 Ru3 Cl8 109.0(2)
C55 P2 Ru3 Cl8 -7.5(2)
C61 P2 Ru3 Cl8 -123.7(2)
Ru4 Cl6 Ru3 C37 -124.16(17)
Ru4 Cl6 Ru3 P2 142.68(5)
Ru4 Cl6 Ru3 Cl5 26.3(2)
Ru4 Cl6 Ru3 Cl7 -36.34(4)
Ru4 Cl6 Ru3 Cl8 41.38(4)
Ru4 Cl7 Ru3 C37 134.89(17)
Ru4 Cl7 Ru3 Cl5 -129.44(5)
Ru4 Cl7 Ru3 Cl6 36.95(4)
Ru4 Cl7 Ru3 Cl8 -41.72(4)
Ru4 Cl8 Ru3 C37 29.0(6)
Ru4 Cl8 Ru3 P2 -135.36(5)
Ru4 Cl8 Ru3 Cl5 133.62(5)
Ru4 Cl8 Ru3 Cl6 -42.41(4)
Ru4 Cl8 Ru3 Cl7 42.02(4)
C48 C49 Ru4 C47 -30.8(3)
C50 C49 Ru4 C47 103.3(3)
C48 C49 Ru4 C46 -67.7(3)
C50 C49 Ru4 C46 66.4(3)
C48 C49 Ru4 C50 -134.1(5)
C48 C49 Ru4 C45 -105.7(4)
C50 C49 Ru4 C45 28.4(3)
C50 C49 Ru4 C48 134.1(5)
C48 C49 Ru4 Cl8 48.7(4)
C50 C49 Ru4 Cl8 -177.2(2)
C48 C49 Ru4 Cl7 -149.4(3)
C50 C49 Ru4 Cl7 -15.3(5)
C48 C49 Ru4 Cl6 129.5(3)
C50 C49 Ru4 Cl6 -96.4(3)
C46 C47 Ru4 C49 -103.6(4)
C48 C47 Ru4 C49 30.3(3)
C48 C47 Ru4 C46 134.0(5)
C46 C47 Ru4 C50 -65.8(3)
C48 C47 Ru4 C50 68.2(3)
C46 C47 Ru4 C45 -28.8(3)
C48 C47 Ru4 C45 105.1(3)
C46 C47 Ru4 C48 -134.0(5)
C46 C47 Ru4 Cl8 132.2(3)
C48 C47 Ru4 Cl8 -93.9(3)
C46 C47 Ru4 Cl7 49.6(4)
C48 C47 Ru4 Cl7 -176.4(2)
C46 C47 Ru4 Cl6 -153.0(3)
C48 C47 Ru4 Cl6 -19.1(5)
C47 C46 Ru4 C49 66.1(3)
C45 C46 Ru4 C49 -67.5(3)
C45 C46 Ru4 C47 -133.6(5)
C47 C46 Ru4 C50 104.0(4)
C45 C46 Ru4 C50 -29.6(3)
C47 C46 Ru4 C45 133.6(5)
C47 C46 Ru4 C48 28.7(3)
C45 C46 Ru4 C48 -104.9(4)
C47 C46 Ru4 Cl8 -56.2(3)
C45 C46 Ru4 Cl8 170.2(3)
C47 C46 Ru4 Cl7 -139.5(3)
C45 C46 Ru4 Cl7 86.9(3)
C47 C46 Ru4 Cl6 139.4(4)
C45 C46 Ru4 Cl6 5.8(7)
C45 C50 Ru4 C49 133.3(5)
C45 C50 Ru4 C47 67.1(3)
C49 C50 Ru4 C47 -66.2(3)
C45 C50 Ru4 C46 30.3(3)
C49 C50 Ru4 C46 -103.0(3)
C49 C50 Ru4 C45 -133.3(5)
C45 C50 Ru4 C48 105.2(4)
C49 C50 Ru4 C48 -28.1(3)
C45 C50 Ru4 Cl8 140.6(4)
C49 C50 Ru4 Cl8 7.4(7)
C45 C50 Ru4 Cl7 -54.1(3)
C49 C50 Ru4 Cl7 172.6(3)
C45 C50 Ru4 Cl6 -139.4(3)
C49 C50 Ru4 Cl6 87.4(3)
C50 C45 Ru4 C49 -29.1(3)
C46 C45 Ru4 C49 102.1(4)
C51 C45 Ru4 C49 -145.0(6)
C50 C45 Ru4 C47 -102.9(4)
C46 C45 Ru4 C47 28.2(3)
C51 C45 Ru4 C47 141.1(6)
C50 C45 Ru4 C46 -131.2(5)
C51 C45 Ru4 C46 112.9(6)
C46 C45 Ru4 C50 131.2(5)
C51 C45 Ru4 C50 -115.9(6)
C50 C45 Ru4 C48 -65.6(3)
C46 C45 Ru4 C48 65.5(3)
C51 C45 Ru4 C48 178.4(5)
C50 C45 Ru4 Cl8 -151.8(3)
C46 C45 Ru4 Cl8 -20.7(6)
C51 C45 Ru4 Cl8 92.2(6)
C50 C45 Ru4 Cl7 133.4(3)
C46 C45 Ru4 Cl7 -95.4(3)
C51 C45 Ru4 Cl7 17.5(5)
C50 C45 Ru4 Cl6 51.0(4)
C46 C45 Ru4 Cl6 -177.9(3)
C51 C45 Ru4 Cl6 -65.0(6)
C47 C48 Ru4 C49 -130.2(5)
C52 C48 Ru4 C49 117.5(7)
C49 C48 Ru4 C47 130.2(5)
C52 C48 Ru4 C47 -112.3(6)
C49 C48 Ru4 C46 102.1(4)
C47 C48 Ru4 C46 -28.0(3)
C52 C48 Ru4 C46 -140.3(6)
C49 C48 Ru4 C50 28.5(3)
C47 C48 Ru4 C50 -101.6(3)
C52 C48 Ru4 C50 146.1(6)
C49 C48 Ru4 C45 64.9(3)
C47 C48 Ru4 C45 -65.3(3)
C52 C48 Ru4 C45 -177.6(5)
C49 C48 Ru4 Cl8 -140.7(3)
C47 C48 Ru4 Cl8 89.1(3)
C52 C48 Ru4 Cl8 -23.2(5)
C49 C48 Ru4 Cl7 139.1(4)
C47 C48 Ru4 Cl7 9.0(6)
C52 C48 Ru4 Cl7 -103.3(6)
C49 C48 Ru4 Cl6 -59.1(3)
C47 C48 Ru4 Cl6 170.7(3)
C52 C48 Ru4 Cl6 58.4(5)
Ru3 Cl8 Ru4 C49 129.13(17)
Ru3 Cl8 Ru4 C47 -164.73(16)
Ru3 Cl8 Ru4 C46 -134.23(18)
Ru3 Cl8 Ru4 C50 123.7(5)
Ru3 Cl8 Ru4 C45 -120.0(3)
Ru3 Cl8 Ru4 C48 156.67(15)
Ru3 Cl8 Ru4 Cl7 -43.01(4)
Ru3 Cl8 Ru4 Cl6 40.93(4)
Ru3 Cl7 Ru4 C49 -119.7(3)
Ru3 Cl7 Ru4 C47 134.04(17)
Ru3 Cl7 Ru4 C46 161.81(15)
Ru3 Cl7 Ru4 C50 -130.24(16)
Ru3 Cl7 Ru4 C45 -159.83(15)
Ru3 Cl7 Ru4 C48 127.5(4)
Ru3 Cl7 Ru4 Cl8 45.02(4)
Ru3 Cl7 Ru4 Cl6 -36.08(4)
Ru3 Cl6 Ru4 C49 -167.83(16)
Ru3 Cl6 Ru4 C47 -122.9(3)
Ru3 Cl6 Ru4 C46 120.8(5)
Ru3 Cl6 Ru4 C50 153.62(16)
Ru3 Cl6 Ru4 C45 125.14(18)
Ru3 Cl6 Ru4 C48 -136.00(16)
Ru3 Cl6 Ru4 Cl8 -45.09(5)
Ru3 Cl6 Ru4 Cl7 37.87(5)
